data_7062761
loop_
_publ_author_name
'Yan, Mei-Hua'
'Ray, Manaswini'
'Wang, Jun'
'Lu, Lu'
'Zhang, Wei'
'Muddassir, Mohd.'
'Mohanty, Aurobinda'

_publ_section_title
;
 Structural diversity of three new Co(ii)-based MOFs as a UV light-driven
 photocatalyst: photocatalytic performance
;
_journal_issue 41
_journal_name_full 'New Journal of Chemistry'
_journal_page_first 19167
_journal_page_last 19176
_journal_paper_doi 10.1039/D3NJ03452F
_journal_volume 47
_journal_year 2023
_chemical_formula_moiety 'C42 H29 Co2 N4 O11, C2 H8 N'
_chemical_formula_sum 'C44 H37 Co2 N5 O11'
_chemical_formula_weight 929.64
_space_group_crystal_system triclinic
_space_group_IT_number 2
_space_group_name_Hall '-P 1'
_space_group_name_H-M_alt 'P -1'
_atom_sites_solution_hydrogens geom
_atom_sites_solution_primary dual
_audit_creation_date 2022-06-03
_audit_creation_method
;
Olex2 1.5
(compiled 2021.08.20 svn.r13c46975 for OlexSys, GUI svn.r6405)
;
_audit_update_record
;
2023-02-26 deposited with the CCDC.	2023-09-25 downloaded from the CCDC.
;
_cell_angle_alpha 84.085(2)
_cell_angle_beta 78.096(2)
_cell_angle_gamma 67.442(3)
_cell_formula_units_Z 2
_cell_length_a 11.1329(3)
_cell_length_b 11.1958(3)
_cell_length_c 17.3063(4)
_cell_measurement_reflns_used 10704
_cell_measurement_temperature 212.99(10)
_cell_measurement_theta_max 76.0550
_cell_measurement_theta_min 4.2510
_cell_volume 1948.53(10)
_computing_cell_refinement 'CrysAlisPro 1.171.41.119a (Rigaku OD, 2021)'
_computing_data_collection 'CrysAlisPro 1.171.41.119a (Rigaku OD, 2021)'
_computing_data_reduction 'CrysAlisPro 1.171.41.119a (Rigaku OD, 2021)'
_computing_molecular_graphics 'Olex2 1.5 (Dolomanov et al., 2009)'
_computing_publication_material 'Olex2 1.5 (Dolomanov et al., 2009)'
_computing_structure_refinement 'SHELXL 2018/3 (Sheldrick, 2015)'
_computing_structure_solution 'SHELXT 2018/2 (Sheldrick, 2018)'
_diffrn_ambient_environment N~2~
_diffrn_ambient_temperature 212.99(10)
_diffrn_detector 'Hybrid Pixel Array Detector'
_diffrn_detector_area_resol_mean 10.0000
_diffrn_detector_type HyPix
_diffrn_measured_fraction_theta_full 0.989
_diffrn_measured_fraction_theta_max 0.936
_diffrn_measurement_details
;
List of Runs (angles in degrees, time in seconds):

  # Type    Start    End  Width  t~exp~   \w     \q     \k     \f   Frames
#--------------------------------------------------------------------------
  1  \w     94.00 178.00   1.00    0.55    --  105.98  45.00  30.00   84
  2  \w     93.00 173.00   1.00    0.55    --  105.98  45.00   0.00   80
  3  \w     99.00 178.00   1.00    0.55    --  105.98 124.00-127.00   79
  4  \w     80.00 146.00   1.00    0.55    --  105.98 148.00  36.00   66
  5  \w     41.00  71.00   1.00    0.55    --  105.98 -61.00 150.00   30
  6  \w     48.00  79.00   1.00    0.13    --   48.46-124.00 152.00   31
  7  \w     81.00 111.00   1.00    0.55    --  105.98-125.00  90.00   30
  8  \w     50.00  76.00   1.00    0.55    --  105.98-125.00  90.00   26
  9  \w     58.00  84.00   1.00    0.13    --   48.46-148.00 -11.00   26
 10  \w     39.00 112.00   1.00    0.55    --  105.98-125.00   0.00   73
 11  \w     72.00 128.00   1.00    0.55    --  105.98-148.00 -11.00   56
 12  \w     35.00 108.00   1.00    0.55    --  105.98-125.00 -90.00   73
 13  \w     58.00 112.00   1.00    0.55    --  105.98-125.00-120.00   54
 14  \w     41.00  99.00   1.00    0.55    --  105.98-125.00-180.00   58
 15  \w     37.00  99.00   1.00    0.55    --  105.98 -94.00   0.00   62
 16  \w     48.00  73.00   1.00    0.55    --  105.98-124.00 152.00   25
 17  \w    -26.00  27.00   1.00    0.13    --  -48.46  19.00 -30.00   53
 18  \w    -71.00 -19.00   1.00    0.55    --  -91.75  61.00  90.00   52
 19  \w    -80.00 -54.00   1.00    0.13    --  -48.46 148.00  36.00   26
 20  \w   -102.00 -46.00   1.00    0.55    --  -91.75 148.00  36.00   56
 21  \w    -85.00 -41.00   1.00    0.13    --  -48.46 124.00-127.00   44
 22  \w    -76.00 -51.00   1.00    0.55    --  -91.75 124.00-127.00   25
 23  \w   -163.00-121.00   1.00    0.55    --  -91.75 -45.00-150.00   42
 24  \w   -163.00 -76.00   1.00    0.55    --  -91.75 -61.00-180.00   87
 25  \w   -117.00 -79.00   1.00    0.55    --  -91.75 -45.00-150.00   38
 26  \w   -119.00 -27.00   1.00    0.13    --  -48.46 -77.00-180.00   92
 27  \w   -163.00 -92.00   1.00    0.55    --  -91.75 -45.00 150.00   71
 28  \w   -159.00 -80.00   1.00    0.55    --  -91.75-124.00 152.00   79
 29  \w   -120.00 -74.00   1.00    0.13    --  -48.46-124.00 152.00   46
 30  \w   -118.00 -58.00   1.00    0.13    --  -48.46-148.00 -11.00   60
 31  \w   -116.00 -90.00   1.00    0.55    --  -91.75-148.00 -11.00   26
;
_diffrn_measurement_device 'four-circle diffractometer'
_diffrn_measurement_device_type 'XtaLAB Synergy, Dualflex, HyPix'
_diffrn_measurement_method '\w scans'
_diffrn_orient_matrix_type 'CrysAlisPro convention (1999,Acta A55,543-557)'
_diffrn_orient_matrix_UB_11 0.0603871000
_diffrn_orient_matrix_UB_12 -0.0185717000
_diffrn_orient_matrix_UB_13 -0.0884741000
_diffrn_orient_matrix_UB_21 -0.1397292000
_diffrn_orient_matrix_UB_22 0.0455549000
_diffrn_orient_matrix_UB_23 -0.0198360000
_diffrn_orient_matrix_UB_31 -0.0068883000
_diffrn_orient_matrix_UB_32 0.1407018000
_diffrn_orient_matrix_UB_33 -0.0078072000
_diffrn_radiation_monochromator mirror
_diffrn_radiation_probe x-ray
_diffrn_radiation_type 'Cu K\a'
_diffrn_radiation_wavelength 1.54184
_diffrn_reflns_av_R_equivalents 0.0537
_diffrn_reflns_av_unetI/netI 0.0548
_diffrn_reflns_Laue_measured_fraction_full 0.989
_diffrn_reflns_Laue_measured_fraction_max 0.936
_diffrn_reflns_limit_h_max 14
_diffrn_reflns_limit_h_min -13
_diffrn_reflns_limit_k_max 13
_diffrn_reflns_limit_k_min -11
_diffrn_reflns_limit_l_max 21
_diffrn_reflns_limit_l_min -21
_diffrn_reflns_number 22686
_diffrn_reflns_point_group_measured_fraction_full 0.989
_diffrn_reflns_point_group_measured_fraction_max 0.936
_diffrn_reflns_theta_full 67.684
_diffrn_reflns_theta_max 76.113
_diffrn_reflns_theta_min 4.278
_diffrn_source 'micro-focus sealed X-ray tube'
_diffrn_source_type 'PhotonJet (Cu) X-ray Source'
_exptl_absorpt_coefficient_mu 7.286
_exptl_absorpt_correction_T_max 1.00000
_exptl_absorpt_correction_T_min 0.46334
_exptl_absorpt_correction_type multi-scan
_exptl_absorpt_process_details
;
CrysAlisPro 1.171.41.119a (Rigaku Oxford Diffraction, 2021)
Empirical absorption correction using spherical harmonics,
implemented in SCALE3 ABSPACK scaling algorithm.
;
_exptl_crystal_colour pink
_exptl_crystal_colour_primary pink
_exptl_crystal_density_diffrn 1.584
_exptl_crystal_description plate
_exptl_crystal_F_000 956
_exptl_crystal_size_max 0.1
_exptl_crystal_size_mid 0.05
_exptl_crystal_size_min 0.02
_refine_diff_density_max 0.758
_refine_diff_density_min -0.681
_refine_diff_density_rms 0.089
_refine_ls_extinction_method none
_refine_ls_goodness_of_fit_ref 1.074
_refine_ls_hydrogen_treatment constr
_refine_ls_matrix_type full
_refine_ls_number_parameters 561
_refine_ls_number_reflns 7616
_refine_ls_number_restraints 15
_refine_ls_restrained_S_all 1.081
_refine_ls_R_factor_all 0.0555
_refine_ls_R_factor_gt 0.0494
_refine_ls_shift/su_max 0.001
_refine_ls_shift/su_mean 0.000
_refine_ls_structure_factor_coef Fsqd
_refine_ls_weighting_details 'w=1/[\s^2^(Fo^2^)+(0.0562P)^2^+2.4463P] where P=(Fo^2^+2Fc^2^)/3'
_refine_ls_weighting_scheme calc
_refine_ls_wR_factor_gt 0.1211
_refine_ls_wR_factor_ref 0.1244
_reflns_Friedel_coverage 0.000
_reflns_number_gt 6840
_reflns_number_total 7616
_reflns_threshold_expression 'I > 2\s(I)'
_cod_data_source_file d3nj03452f2.cif
_cod_data_source_block wj_9_pink
_cod_depositor_comments 'Adding full bibliography for 7062759--7062761.cif.'
_cod_database_code 7062761
_shelx_shelxl_version_number 2018/3
_chemical_oxdiff_formula CHON
_shelx_space_group_comment
;
The symmetry employed for this shelxl refinement is uniquely defined
by the following loop, which should always be used as a source of
symmetry information in preference to the above space-group names.
They are only intended as comments.
;
_shelx_estimated_absorpt_t_max 0.868
_shelx_estimated_absorpt_t_min 0.529
_olex2_refinement_description
;
1. Fixed Uiso
 At 1.2 times of:
  All C(H) groups, All C(H,H) groups, All N(H,H) groups
 At 1.5 times of:
  All C(H,H,H) groups, All O(H) groups
2. Rigid bond restraints
 C43, N5, C44
 with sigma for 1-2 distances of 0.01 and sigma for 1-3 distances of 0.01
3. Uiso/Uaniso restraints and constraints
C43 \\sim N5 \\sim C44: within 2A with sigma of 0.01 and sigma for terminal
atoms of 0.02 within 2A
4.a Ternary CH refined with riding coordinates:
 O11(H11)
4.b Secondary CH2 refined with riding coordinates:
 C9(H9A,H9B), C16(H16A,H16B), N5(H5A,H5B)
4.c Aromatic/amide H refined with riding coordinates:
 C3(H3), C5(H5), C7(H7), C11(H11A), C12(H12), C13(H13), C14(H14), C18(H18),
 C20(H20), C22(H22), C25(H25), C26(H26), C27(H27), C29(H29), C30(H30), C32(H32),
  C33(H33), C35(H35), C36(H36), C38(H38), C39(H39), C40(H40), C41(H41), C42(H42)
4.d Idealised Me refined as rotating group:
 C43(H43A,H43B,H43C), C44(H44A,H44B,H44C)
;
_olex2_submission_special_instructions 'No special instructions were received'
_oxdiff_exptl_absorpt_empirical_details
;
Empirical correction (ABSPACK) includes:
- Absorption correction using spherical harmonics
- Frame scaling
;
_oxdiff_exptl_absorpt_empirical_full_max 1.883
_oxdiff_exptl_absorpt_empirical_full_min 0.611

loop_
_space_group_symop_operation_xyz
'x, y, z'
'-x, -y, -z'

loop_
_atom_site_label
_atom_site_type_symbol
_atom_site_fract_x
_atom_site_fract_y
_atom_site_fract_z
_atom_site_U_iso_or_equiv
_atom_site_adp_type
_atom_site_occupancy
_atom_site_site_symmetry_order
_atom_site_calc_flag
_atom_site_refinement_flags_posn
_atom_site_refinement_flags_adp
_atom_site_refinement_flags_occupancy
_atom_site_disorder_assembly
_atom_site_disorder_group
Co1 Co 0.53659(4) 0.46062(4) 0.17898(2) 0.00969(11) Uani 1 1 d . . . . .
Co2 Co 0.51317(4) 0.35684(4) 0.00416(2) 0.01194(12) Uani 1 1 d . . . . .
O1 O 0.5499(2) 0.1922(2) 0.07664(12) 0.0237(5) Uani 1 1 d . . . . .
O2 O 0.5879(2) 0.25610(19) 0.18500(12) 0.0195(4) Uani 1 1 d . . . . .
O3 O 0.5424(2) -0.24943(19) 0.07120(12) 0.0183(4) Uani 1 1 d . . . . .
O4 O 0.4947(2) -0.33647(19) 0.19045(12) 0.0192(4) Uani 1 1 d . . . . .
O5 O 0.6481(2) -0.1374(2) 0.37264(12) 0.0242(5) Uani 1 1 d . . . . .
O6 O 0.9024(2) -0.3805(2) 0.37168(13) 0.0282(5) Uani 1 1 d . . . . .
O7 O 0.8394(3) -0.5479(3) 0.07386(15) 0.0435(7) Uani 1 1 d . . . . .
O8 O 0.7242(2) -0.5582(2) 0.19410(13) 0.0233(5) Uani 1 1 d . . . . .
O9 O 1.3108(2) -0.5849(2) 0.07771(12) 0.0200(4) Uani 1 1 d . . . . .
O10 O 1.3371(2) -0.4965(2) 0.18037(12) 0.0207(4) Uani 1 1 d . . . . .
O11 O 0.57150(19) 0.47521(18) 0.05951(11) 0.0134(4) Uani 1 1 d . . . . .
H11 H 0.668484 0.447862 0.042481 0.020 Uiso 1 1 calc R U . . .
N1 N 0.4716(3) 0.4566(2) 0.30442(14) 0.0191(5) Uani 1 1 d . . . . .
N2 N 0.3619(3) 0.5344(2) 0.42105(15) 0.0201(5) Uani 1 1 d . . . . .
N3 N -0.1127(3) 1.1313(3) 0.86564(16) 0.0241(6) Uani 1 1 d . . . . .
N4 N -0.2835(3) 1.2638(2) 0.94554(15) 0.0199(5) Uani 1 1 d . . . . .
C1 C 0.5738(3) 0.1755(3) 0.14557(16) 0.0143(5) Uani 1 1 d . . . . .
C2 C 0.5858(3) 0.0456(3) 0.18456(16) 0.0144(5) Uani 1 1 d . . . . .
C3 C 0.6173(3) 0.0161(3) 0.26028(17) 0.0172(6) Uani 1 1 d . . . . .
H3 H 0.636909 0.074997 0.285579 0.021 Uiso 1 1 calc R U . . .
C4 C 0.6197(3) -0.1006(3) 0.29808(17) 0.0178(6) Uani 1 1 d . . . . .
C5 C 0.5885(3) -0.1865(3) 0.26093(17) 0.0173(6) Uani 1 1 d . . . . .
H5 H 0.585493 -0.263124 0.287583 0.021 Uiso 1 1 calc R U . . .
C6 C 0.5616(3) -0.1599(3) 0.18469(17) 0.0149(5) Uani 1 1 d . . . . .
C7 C 0.5612(3) -0.0444(3) 0.14646(17) 0.0166(6) Uani 1 1 d . . . . .
H7 H 0.544205 -0.026815 0.094650 0.020 Uiso 1 1 calc R U . . .
C8 C 0.5318(3) -0.2568(3) 0.14544(17) 0.0163(6) Uani 1 1 d . . . . .
C9 C 0.7232(4) -0.0766(4) 0.3997(2) 0.0303(8) Uani 1 1 d . . . . .
H9A H 0.669804 0.015394 0.407869 0.036 Uiso 1 1 calc R U . . .
H9B H 0.801839 -0.083544 0.359635 0.036 Uiso 1 1 calc R U . . .
C10 C 0.7646(3) -0.1405(3) 0.47598(18) 0.0237(7) Uani 1 1 d . . . . .
C11 C 0.6894(3) -0.0847(3) 0.5470(2) 0.0288(7) Uani 1 1 d . . . . .
H11A H 0.611498 -0.011222 0.546265 0.035 Uiso 1 1 calc R U . . .
C12 C 0.7263(4) -0.1346(4) 0.6188(2) 0.0336(8) Uani 1 1 d . . . . .
H12 H 0.674113 -0.095300 0.666141 0.040 Uiso 1 1 calc R U . . .
C13 C 0.8402(4) -0.2424(4) 0.6204(2) 0.0333(8) Uani 1 1 d . . . . .
H13 H 0.866522 -0.276507 0.668786 0.040 Uiso 1 1 calc R U . . .
C14 C 0.9157(4) -0.3002(3) 0.5506(2) 0.0291(7) Uani 1 1 d . . . . .
H14 H 0.992782 -0.374276 0.552262 0.035 Uiso 1 1 calc R U . . .
C15 C 0.8800(3) -0.2511(3) 0.47798(18) 0.0226(6) Uani 1 1 d . . . . .
C16 C 0.9688(4) -0.3173(4) 0.4039(2) 0.0313(8) Uani 1 1 d . . . . .
H16A H 0.988496 -0.253497 0.365638 0.038 Uiso 1 1 calc R U . . .
H16B H 1.052440 -0.380497 0.416502 0.038 Uiso 1 1 calc R U . . .
C17 C 0.9556(3) -0.4271(3) 0.29644(18) 0.0217(6) Uani 1 1 d . . . . .
C18 C 0.8715(3) -0.4581(3) 0.26010(19) 0.0210(6) Uani 1 1 d . . . . .
H18 H 0.785877 -0.447109 0.287420 0.025 Uiso 1 1 calc R U . . .
C19 C 0.9118(3) -0.5048(3) 0.18422(19) 0.0207(6) Uani 1 1 d . . . . .
C20 C 1.0395(3) -0.5206(3) 0.14405(19) 0.0219(6) Uani 1 1 d . . . . .
H20 H 1.066519 -0.547725 0.091515 0.026 Uiso 1 1 calc R U . . .
C21 C 1.1263(3) -0.4962(3) 0.18154(18) 0.0188(6) Uani 1 1 d . . . . .
C22 C 1.0850(3) -0.4482(3) 0.25806(19) 0.0212(6) Uani 1 1 d . . . . .
H22 H 1.143385 -0.430458 0.283157 0.025 Uiso 1 1 calc R U . . .
C23 C 0.8181(3) -0.5399(3) 0.14688(19) 0.0205(6) Uani 1 1 d . . . . .
C24 C 1.2697(3) -0.5275(3) 0.14294(17) 0.0153(6) Uani 1 1 d . . . . .
C25 C 0.4216(3) 0.5597(3) 0.34776(17) 0.0188(6) Uani 1 1 d . . . . .
H25 H 0.426322 0.640429 0.330496 0.023 Uiso 1 1 calc R U . . .
C26 C 0.4432(4) 0.3607(3) 0.3503(2) 0.0275(7) Uani 1 1 d . . . . .
H26 H 0.466833 0.275874 0.334079 0.033 Uiso 1 1 calc R U . . .
C27 C 0.3760(4) 0.4059(3) 0.4226(2) 0.0294(8) Uani 1 1 d . . . . .
H27 H 0.345304 0.359439 0.465176 0.035 Uiso 1 1 calc R U . . .
C28 C 0.2972(3) 0.6233(3) 0.48324(17) 0.0196(6) Uani 1 1 d . . . . .
C29 C 0.2996(3) 0.5792(3) 0.56102(18) 0.0249(7) Uani 1 1 d . . . . .
H29 H 0.345137 0.491305 0.572447 0.030 Uiso 1 1 calc R U . . .
C30 C 0.2345(3) 0.6655(3) 0.62192(18) 0.0250(7) Uani 1 1 d . . . . .
H30 H 0.237411 0.635359 0.674510 0.030 Uiso 1 1 calc R U . . .
C31 C 0.1651(3) 0.7958(3) 0.60651(18) 0.0200(6) Uani 1 1 d . . . . .
C32 C 0.1665(3) 0.8388(3) 0.52818(19) 0.0256(7) Uani 1 1 d . . . . .
H32 H 0.122797 0.927034 0.516609 0.031 Uiso 1 1 calc R U . . .
C33 C 0.2312(3) 0.7535(3) 0.46680(19) 0.0266(7) Uani 1 1 d . . . . .
H33 H 0.230407 0.783846 0.414134 0.032 Uiso 1 1 calc R U . . .
C34 C 0.0925(3) 0.8843(3) 0.67339(18) 0.0195(6) Uani 1 1 d . . . . .
C35 C 0.1369(3) 0.8616(3) 0.74461(19) 0.0231(6) Uani 1 1 d . . . . .
H35 H 0.213494 0.789103 0.750483 0.028 Uiso 1 1 calc R U . . .
C36 C 0.0707(3) 0.9437(3) 0.80748(19) 0.0256(7) Uani 1 1 d . . . . .
H36 H 0.103044 0.927066 0.855128 0.031 Uiso 1 1 calc R U . . .
C37 C -0.0430(3) 1.0500(3) 0.79993(19) 0.0216(6) Uani 1 1 d . . . . .
C38 C -0.0895(3) 1.0737(3) 0.7295(2) 0.0292(7) Uani 1 1 d . . . . .
H38 H -0.166471 1.145926 0.724003 0.035 Uiso 1 1 calc R U . . .
C39 C -0.0229(3) 0.9916(3) 0.66712(19) 0.0266(7) Uani 1 1 d . . . . .
H39 H -0.055895 1.008161 0.619689 0.032 Uiso 1 1 calc R U . . .
C40 C -0.2415(3) 1.2104(3) 0.87645(19) 0.0242(7) Uani 1 1 d . . . . .
H40 H -0.295227 1.225427 0.838341 0.029 Uiso 1 1 calc R U . . .
C41 C -0.0713(4) 1.1353(5) 0.9343(3) 0.0584(15) Uani 1 1 d . . . . .
H41 H 0.013811 1.089903 0.945718 0.070 Uiso 1 1 calc R U . . .
C42 C -0.1764(4) 1.2170(4) 0.9824(3) 0.0468(11) Uani 1 1 d . . . . .
H42 H -0.175789 1.238235 1.033458 0.056 Uiso 1 1 calc R U . . .
N5 N 0.7463(4) -0.2208(4) -0.0342(3) 0.0556(11) Uani 1 1 d . U . . .
H5A H 0.750535 -0.293744 -0.054059 0.067 Uiso 1 1 calc R U . . .
H5B H 0.666452 -0.186959 -0.003030 0.067 Uiso 1 1 calc R U . . .
C43 C 0.7543(7) -0.1335(8) -0.0967(6) 0.133(4) Uani 1 1 d . U . . .
H43A H 0.842994 -0.163853 -0.127809 0.199 Uiso 1 1 calc R U . . .
H43B H 0.734393 -0.049319 -0.076045 0.199 Uiso 1 1 calc R U . . .
H43C H 0.691219 -0.126539 -0.129699 0.199 Uiso 1 1 calc R U . . .
C44 C 0.8518(6) -0.2572(7) 0.0173(4) 0.0788(18) Uani 1 1 d . U . . .
H44A H 0.938794 -0.292231 -0.015384 0.118 Uiso 1 1 calc R U . . .
H44B H 0.840007 -0.321591 0.056945 0.118 Uiso 1 1 calc R U . . .
H44C H 0.843578 -0.180820 0.043162 0.118 Uiso 1 1 calc R U . . .

loop_
_atom_site_aniso_label
_atom_site_aniso_U_11
_atom_site_aniso_U_22
_atom_site_aniso_U_33
_atom_site_aniso_U_23
_atom_site_aniso_U_13
_atom_site_aniso_U_12
Co1 0.0109(2) 0.0102(2) 0.0091(2) -0.00106(15) -0.00139(16) -0.00516(16)
Co2 0.0180(2) 0.0087(2) 0.0104(2) -0.00044(16) -0.00284(17) -0.00608(17)
O1 0.0451(14) 0.0150(10) 0.0152(10) 0.0035(8) -0.0111(10) -0.0138(10)
O2 0.0302(12) 0.0121(10) 0.0189(10) -0.0003(8) -0.0089(9) -0.0086(8)
O3 0.0297(11) 0.0168(10) 0.0151(10) -0.0018(8) -0.0074(8) -0.0139(9)
O4 0.0283(11) 0.0160(10) 0.0158(10) 0.0000(8) -0.0040(8) -0.0112(9)
O5 0.0410(13) 0.0249(11) 0.0170(10) 0.0070(9) -0.0144(10) -0.0207(10)
O6 0.0251(12) 0.0414(14) 0.0226(11) -0.0150(10) 0.0043(9) -0.0182(11)
O7 0.0293(14) 0.087(2) 0.0248(13) -0.0182(13) 0.0019(11) -0.0330(15)
O8 0.0189(11) 0.0340(12) 0.0235(11) 0.0044(9) -0.0079(9) -0.0161(10)
O9 0.0163(10) 0.0263(11) 0.0186(10) -0.0046(9) 0.0026(8) -0.0112(9)
O10 0.0126(10) 0.0310(12) 0.0204(10) -0.0041(9) -0.0015(8) -0.0102(9)
O11 0.0143(9) 0.0145(9) 0.0108(9) -0.0004(7) -0.0002(7) -0.0056(8)
N1 0.0207(13) 0.0228(13) 0.0146(12) -0.0014(10) 0.0000(10) -0.0104(10)
N2 0.0257(13) 0.0197(13) 0.0144(12) -0.0039(10) 0.0011(10) -0.0095(11)
N3 0.0190(13) 0.0245(14) 0.0243(14) -0.0094(11) -0.0037(11) -0.0012(11)
N4 0.0214(13) 0.0157(12) 0.0204(13) -0.0043(10) -0.0027(10) -0.0043(10)
C1 0.0175(14) 0.0120(13) 0.0128(13) -0.0025(10) -0.0021(10) -0.0045(11)
C2 0.0177(13) 0.0110(13) 0.0154(13) -0.0005(10) -0.0049(11) -0.0054(11)
C3 0.0226(15) 0.0146(14) 0.0175(14) -0.0014(11) -0.0059(12) -0.0088(12)
C4 0.0208(15) 0.0189(15) 0.0153(14) 0.0013(11) -0.0058(11) -0.0084(12)
C5 0.0247(15) 0.0111(13) 0.0185(14) 0.0035(11) -0.0067(12) -0.0089(11)
C6 0.0181(14) 0.0114(13) 0.0172(13) -0.0028(10) -0.0037(11) -0.0069(11)
C7 0.0212(14) 0.0146(14) 0.0139(13) 0.0007(11) -0.0050(11) -0.0058(11)
C8 0.0184(14) 0.0126(13) 0.0175(14) 0.0002(11) -0.0049(11) -0.0047(11)
C9 0.048(2) 0.0345(19) 0.0235(16) 0.0073(14) -0.0193(16) -0.0278(17)
C10 0.0313(17) 0.0297(17) 0.0199(15) 0.0030(13) -0.0106(13) -0.0200(14)
C11 0.0259(17) 0.0294(18) 0.0317(18) -0.0056(14) -0.0086(14) -0.0081(14)
C12 0.037(2) 0.046(2) 0.0191(16) -0.0083(15) -0.0012(14) -0.0169(17)
C13 0.049(2) 0.040(2) 0.0178(16) 0.0045(14) -0.0142(15) -0.0210(18)
C14 0.0291(18) 0.0305(18) 0.0291(18) -0.0014(14) -0.0092(14) -0.0106(14)
C15 0.0262(16) 0.0291(17) 0.0185(15) -0.0042(12) -0.0030(12) -0.0165(14)
C16 0.0342(19) 0.042(2) 0.0246(17) -0.0115(15) 0.0011(14) -0.0224(16)
C17 0.0192(15) 0.0262(16) 0.0190(15) -0.0060(12) 0.0009(12) -0.0085(12)
C18 0.0124(13) 0.0256(16) 0.0235(15) -0.0042(12) 0.0022(12) -0.0072(12)
C19 0.0128(14) 0.0241(16) 0.0254(16) -0.0049(12) -0.0027(12) -0.0064(12)
C20 0.0161(14) 0.0302(17) 0.0205(15) -0.0060(13) -0.0004(12) -0.0099(12)
C21 0.0162(14) 0.0227(15) 0.0178(14) -0.0016(12) -0.0026(11) -0.0078(12)
C22 0.0173(14) 0.0284(17) 0.0216(15) -0.0036(12) -0.0029(12) -0.0123(13)
C23 0.0138(14) 0.0239(16) 0.0250(16) -0.0070(12) -0.0031(12) -0.0070(12)
C24 0.0142(13) 0.0172(14) 0.0152(13) 0.0031(11) -0.0021(11) -0.0077(11)
C25 0.0223(15) 0.0203(15) 0.0139(13) -0.0014(11) -0.0004(11) -0.0094(12)
C26 0.0396(19) 0.0188(16) 0.0247(16) -0.0036(13) 0.0031(14) -0.0152(14)
C27 0.045(2) 0.0215(17) 0.0226(16) -0.0017(13) 0.0071(15) -0.0192(15)
C28 0.0228(15) 0.0229(16) 0.0144(14) -0.0057(12) 0.0015(12) -0.0110(12)
C29 0.0327(18) 0.0209(16) 0.0162(15) -0.0022(12) -0.0010(13) -0.0061(13)
C30 0.0336(18) 0.0227(16) 0.0144(14) -0.0019(12) -0.0031(13) -0.0061(14)
C31 0.0192(14) 0.0221(15) 0.0177(14) -0.0038(12) -0.0014(12) -0.0068(12)
C32 0.0323(18) 0.0197(16) 0.0211(15) -0.0008(12) -0.0066(13) -0.0044(13)
C33 0.0347(18) 0.0249(17) 0.0152(14) -0.0021(12) -0.0030(13) -0.0061(14)
C34 0.0196(15) 0.0159(14) 0.0220(15) -0.0035(12) -0.0017(12) -0.0060(12)
C35 0.0199(15) 0.0211(15) 0.0240(16) -0.0057(12) -0.0048(12) -0.0013(12)
C36 0.0245(16) 0.0267(17) 0.0209(15) -0.0045(13) -0.0065(13) -0.0024(13)
C37 0.0181(15) 0.0218(16) 0.0226(15) -0.0068(12) 0.0001(12) -0.0052(12)
C38 0.0248(17) 0.0256(17) 0.0278(17) -0.0041(14) -0.0061(14) 0.0023(13)
C39 0.0259(17) 0.0276(17) 0.0219(16) -0.0034(13) -0.0084(13) -0.0022(14)
C40 0.0211(15) 0.0253(16) 0.0210(15) -0.0063(13) -0.0035(12) -0.0016(13)
C41 0.028(2) 0.076(3) 0.059(3) -0.046(3) -0.021(2) 0.012(2)
C42 0.031(2) 0.057(3) 0.041(2) -0.034(2) -0.0139(17) 0.0071(18)
N5 0.0358(19) 0.044(2) 0.090(3) -0.022(2) 0.0109(19) -0.0243(16)
C43 0.052(4) 0.109(6) 0.206(9) 0.093(6) -0.025(5) -0.019(4)
C44 0.064(3) 0.130(5) 0.066(3) -0.026(3) -0.005(3) -0.059(4)

loop_
_atom_type_symbol
_atom_type_description
_atom_type_scat_dispersion_real
_atom_type_scat_dispersion_imag
_atom_type_scat_source
C C 0.0181 0.0091 'International Tables Vol C Tables 4.2.6.8 and 6.1.1.4'
H H 0.0000 0.0000 'International Tables Vol C Tables 4.2.6.8 and 6.1.1.4'
Co Co -2.3653 3.6143 'International Tables Vol C Tables 4.2.6.8 and 6.1.1.4'
N N 0.0311 0.0180 'International Tables Vol C Tables 4.2.6.8 and 6.1.1.4'
O O 0.0492 0.0322 'International Tables Vol C Tables 4.2.6.8 and 6.1.1.4'

loop_
_geom_angle_atom_site_label_1
_geom_angle_atom_site_label_2
_geom_angle_atom_site_label_3
_geom_angle
_geom_angle_site_symmetry_1
_geom_angle_site_symmetry_3
_geom_angle_publ_flag
O2 Co1 O4 171.03(8) . 1_565 ?
O2 Co1 N1 86.62(9) . . ?
O8 Co1 O2 92.14(9) 1_565 . ?
O8 Co1 O4 82.68(9) 1_565 1_565 ?
O8 Co1 N1 90.80(9) 1_565 . ?
O10 Co1 O2 94.57(9) 1_465 . ?
O10 Co1 O4 89.60(9) 1_465 1_565 ?
O10 Co1 O8 169.54(9) 1_465 1_565 ?
O10 Co1 N1 81.61(9) 1_465 . ?
O11 Co1 O2 95.56(8) . . ?
O11 Co1 O4 92.32(8) . 1_565 ?
O11 Co1 O8 96.59(8) . 1_565 ?
O11 Co1 O10 90.74(8) . 1_465 ?
O11 Co1 N1 172.20(9) . . ?
N1 Co1 O4 86.14(9) . 1_565 ?
O1 Co2 O3 84.93(8) . 2_655 ?
O1 Co2 O9 83.34(9) . 1_465 ?
O1 Co2 N4 85.32(10) . 1_644 ?
O3 Co2 O9 89.63(8) 2_655 1_465 ?
O11 Co2 O1 165.79(9) 2_665 . ?
O11 Co2 O1 103.35(8) . . ?
O11 Co2 O3 170.93(8) . 2_655 ?
O11 Co2 O3 89.68(8) 2_665 2_655 ?
O11 Co2 O9 83.49(8) 2_665 1_465 ?
O11 Co2 O9 94.95(8) . 1_465 ?
O11 Co2 O11 83.09(8) . 2_665 ?
O11 Co2 N4 107.66(9) 2_665 1_644 ?
O11 Co2 N4 88.98(9) . 1_644 ?
N4 Co2 O3 88.01(9) 1_644 2_655 ?
N4 Co2 O9 168.58(9) 1_644 1_465 ?
C1 O1 Co2 129.38(19) . . ?
C1 O2 Co1 135.45(19) . . ?
C8 O3 Co2 128.36(18) . 2_655 ?
C8 O4 Co1 131.76(19) . 1_545 ?
C4 O5 C9 116.0(2) . . ?
C17 O6 C16 117.4(2) . . ?
C23 O8 Co1 131.4(2) . 1_545 ?
C24 O9 Co2 127.79(18) . 1_645 ?
C24 O10 Co1 137.3(2) . 1_645 ?
Co1 O11 Co2 114.56(9) . . ?
Co1 O11 Co2 123.87(9) . 2_665 ?
Co1 O11 H11 106.7 . . ?
Co2 O11 Co2 96.92(8) . 2_665 ?
Co2 O11 H11 106.7 2_665 . ?
Co2 O11 H11 106.7 . . ?
C25 N1 Co1 123.8(2) . . ?
C25 N1 C26 106.4(3) . . ?
C26 N1 Co1 128.0(2) . . ?
C25 N2 C27 106.5(2) . . ?
C25 N2 C28 126.5(3) . . ?
C27 N2 C28 127.0(3) . . ?
C40 N3 C37 125.7(3) . . ?
C40 N3 C41 105.4(3) . . ?
C41 N3 C37 128.5(3) . . ?
C40 N4 Co2 127.4(2) . 1_466 ?
C40 N4 C42 105.2(3) . . ?
C42 N4 Co2 125.0(2) . 1_466 ?
O1 C1 O2 126.6(3) . . ?
O1 C1 C2 116.1(2) . . ?
O2 C1 C2 117.3(2) . . ?
C3 C2 C1 120.3(2) . . ?
C7 C2 C1 120.2(2) . . ?
C7 C2 C3 119.5(3) . . ?
C2 C3 H3 120.0 . . ?
C4 C3 C2 120.0(3) . . ?
C4 C3 H3 120.0 . . ?
O5 C4 C3 124.2(3) . . ?
O5 C4 C5 116.0(3) . . ?
C5 C4 C3 119.8(3) . . ?
C4 C5 H5 119.8 . . ?
C6 C5 C4 120.5(3) . . ?
C6 C5 H5 119.8 . . ?
C5 C6 C8 119.1(2) . . ?
C7 C6 C5 119.7(3) . . ?
C7 C6 C8 121.2(3) . . ?
C2 C7 H7 119.8 . . ?
C6 C7 C2 120.4(3) . . ?
C6 C7 H7 119.8 . . ?
O3 C8 C6 118.0(2) . . ?
O4 C8 O3 125.6(3) . . ?
O4 C8 C6 116.4(2) . . ?
O5 C9 H9A 109.7 . . ?
O5 C9 H9B 109.7 . . ?
O5 C9 C10 110.0(3) . . ?
H9A C9 H9B 108.2 . . ?
C10 C9 H9A 109.7 . . ?
C10 C9 H9B 109.7 . . ?
C11 C10 C9 118.9(3) . . ?
C11 C10 C15 118.6(3) . . ?
C15 C10 C9 122.4(3) . . ?
C10 C11 H11A 119.2 . . ?
C12 C11 C10 121.6(3) . . ?
C12 C11 H11A 119.2 . . ?
C11 C12 H12 120.3 . . ?
C13 C12 C11 119.5(3) . . ?
C13 C12 H12 120.3 . . ?
C12 C13 H13 120.0 . . ?
C12 C13 C14 119.9(3) . . ?
C14 C13 H13 120.0 . . ?
C13 C14 H14 119.3 . . ?
C13 C14 C15 121.3(3) . . ?
C15 C14 H14 119.3 . . ?
C10 C15 C16 122.4(3) . . ?
C14 C15 C10 119.0(3) . . ?
C14 C15 C16 118.6(3) . . ?
O6 C16 C15 108.2(3) . . ?
O6 C16 H16A 110.1 . . ?
O6 C16 H16B 110.1 . . ?
C15 C16 H16A 110.1 . . ?
C15 C16 H16B 110.1 . . ?
H16A C16 H16B 108.4 . . ?
O6 C17 C18 115.0(3) . . ?
O6 C17 C22 124.7(3) . . ?
C18 C17 C22 120.2(3) . . ?
C17 C18 H18 119.5 . . ?
C19 C18 C17 121.0(3) . . ?
C19 C18 H18 119.5 . . ?
C18 C19 C20 119.0(3) . . ?
C18 C19 C23 119.6(3) . . ?
C20 C19 C23 121.4(3) . . ?
C19 C20 H20 119.9 . . ?
C21 C20 C19 120.2(3) . . ?
C21 C20 H20 119.9 . . ?
C20 C21 C22 120.6(3) . . ?
C20 C21 C24 121.2(3) . . ?
C22 C21 C24 118.2(3) . . ?
C17 C22 C21 118.8(3) . . ?
C17 C22 H22 120.6 . . ?
C21 C22 H22 120.6 . . ?
O7 C23 O8 125.8(3) . . ?
O7 C23 C19 118.5(3) . . ?
O8 C23 C19 115.7(3) . . ?
O9 C24 C21 118.1(2) . . ?
O10 C24 O9 126.1(3) . . ?
O10 C24 C21 115.7(3) . . ?
N1 C25 N2 111.1(3) . . ?
N1 C25 H25 124.5 . . ?
N2 C25 H25 124.5 . . ?
N1 C26 H26 125.0 . . ?
C27 C26 N1 110.0(3) . . ?
C27 C26 H26 125.0 . . ?
N2 C27 H27 127.0 . . ?
C26 C27 N2 105.9(3) . . ?
C26 C27 H27 127.0 . . ?
C29 C28 N2 119.7(3) . . ?
C29 C28 C33 119.8(3) . . ?
C33 C28 N2 120.5(3) . . ?
C28 C29 H29 120.1 . . ?
C28 C29 C30 119.8(3) . . ?
C30 C29 H29 120.1 . . ?
C29 C30 H30 119.4 . . ?
C29 C30 C31 121.2(3) . . ?
C31 C30 H30 119.4 . . ?
C30 C31 C34 119.6(3) . . ?
C32 C31 C30 118.3(3) . . ?
C32 C31 C34 122.1(3) . . ?
C31 C32 H32 119.5 . . ?
C33 C32 C31 121.0(3) . . ?
C33 C32 H32 119.5 . . ?
C28 C33 C32 119.9(3) . . ?
C28 C33 H33 120.0 . . ?
C32 C33 H33 120.0 . . ?
C35 C34 C31 120.6(3) . . ?
C35 C34 C39 117.9(3) . . ?
C39 C34 C31 121.5(3) . . ?
C34 C35 H35 119.3 . . ?
C34 C35 C36 121.4(3) . . ?
C36 C35 H35 119.3 . . ?
C35 C36 H36 120.0 . . ?
C37 C36 C35 119.9(3) . . ?
C37 C36 H36 120.0 . . ?
C36 C37 N3 119.5(3) . . ?
C38 C37 N3 120.9(3) . . ?
C38 C37 C36 119.6(3) . . ?
C37 C38 H38 119.9 . . ?
C37 C38 C39 120.2(3) . . ?
C39 C38 H38 119.9 . . ?
C34 C39 H39 119.4 . . ?
C38 C39 C34 121.1(3) . . ?
C38 C39 H39 119.4 . . ?
N3 C40 H40 123.6 . . ?
N4 C40 N3 112.8(3) . . ?
N4 C40 H40 123.6 . . ?
N3 C41 H41 126.5 . . ?
C42 C41 N3 107.0(3) . . ?
C42 C41 H41 126.5 . . ?
N4 C42 H42 125.2 . . ?
C41 C42 N4 109.6(3) . . ?
C41 C42 H42 125.2 . . ?
H5A N5 H5B 107.4 . . ?
C43 N5 H5A 108.2 . . ?
C43 N5 H5B 108.2 . . ?
C43 N5 C44 116.3(5) . . ?
C44 N5 H5A 108.2 . . ?
C44 N5 H5B 108.2 . . ?
N5 C43 H43A 109.5 . . ?
N5 C43 H43B 109.5 . . ?
N5 C43 H43C 109.5 . . ?
H43A C43 H43B 109.5 . . ?
H43A C43 H43C 109.5 . . ?
H43B C43 H43C 109.5 . . ?
N5 C44 H44A 109.5 . . ?
N5 C44 H44B 109.5 . . ?
N5 C44 H44C 109.5 . . ?
H44A C44 H44B 109.5 . . ?
H44A C44 H44C 109.5 . . ?
H44B C44 H44C 109.5 . . ?

loop_
_geom_bond_atom_site_label_1
_geom_bond_atom_site_label_2
_geom_bond_distance
_geom_bond_site_symmetry_2
_geom_bond_publ_flag
Co1 O2 2.134(2) . ?
Co1 O4 2.159(2) 1_565 ?
Co1 O8 2.086(2) 1_565 ?
Co1 O10 2.080(2) 1_465 ?
Co1 O11 2.0250(19) . ?
Co1 N1 2.143(2) . ?
Co2 O1 2.073(2) . ?
Co2 O3 2.1809(19) 2_655 ?
Co2 O9 2.232(2) 1_465 ?
Co2 O11 2.0688(19) 2_665 ?
Co2 O11 2.0674(19) . ?
Co2 N4 2.168(3) 1_644 ?
O1 C1 1.255(4) . ?
O2 C1 1.258(3) . ?
O3 C8 1.263(4) . ?
O4 C8 1.256(4) . ?
O5 C4 1.376(4) . ?
O5 C9 1.431(4) . ?
O6 C16 1.419(4) . ?
O6 C17 1.380(4) . ?
O7 C23 1.243(4) . ?
O8 C23 1.257(4) . ?
O9 C24 1.268(4) . ?
O10 C24 1.245(4) . ?
O11 H11 0.9900 . ?
N1 C25 1.311(4) . ?
N1 C26 1.365(4) . ?
N2 C25 1.361(4) . ?
N2 C27 1.384(4) . ?
N2 C28 1.420(4) . ?
N3 C37 1.425(4) . ?
N3 C40 1.351(4) . ?
N3 C41 1.370(5) . ?
N4 C40 1.307(4) . ?
N4 C42 1.367(5) . ?
C1 C2 1.508(4) . ?
C2 C3 1.400(4) . ?
C2 C7 1.396(4) . ?
C3 H3 0.9400 . ?
C3 C4 1.393(4) . ?
C4 C5 1.391(4) . ?
C5 H5 0.9400 . ?
C5 C6 1.390(4) . ?
C6 C7 1.389(4) . ?
C6 C8 1.507(4) . ?
C7 H7 0.9400 . ?
C9 H9A 0.9800 . ?
C9 H9B 0.9800 . ?
C9 C10 1.507(4) . ?
C10 C11 1.392(5) . ?
C10 C15 1.405(5) . ?
C11 H11A 0.9400 . ?
C11 C12 1.384(5) . ?
C12 H12 0.9400 . ?
C12 C13 1.378(6) . ?
C13 H13 0.9400 . ?
C13 C14 1.381(5) . ?
C14 H14 0.9400 . ?
C14 C15 1.392(5) . ?
C15 C16 1.510(4) . ?
C16 H16A 0.9800 . ?
C16 H16B 0.9800 . ?
C17 C18 1.389(4) . ?
C17 C22 1.396(4) . ?
C18 H18 0.9400 . ?
C18 C19 1.385(4) . ?
C19 C20 1.400(4) . ?
C19 C23 1.519(4) . ?
C20 H20 0.9400 . ?
C20 C21 1.388(4) . ?
C21 C22 1.400(4) . ?
C21 C24 1.515(4) . ?
C22 H22 0.9400 . ?
C25 H25 0.9400 . ?
C26 H26 0.9400 . ?
C26 C27 1.355(5) . ?
C27 H27 0.9400 . ?
C28 C29 1.387(4) . ?
C28 C33 1.387(5) . ?
C29 H29 0.9400 . ?
C29 C30 1.388(4) . ?
C30 H30 0.9400 . ?
C30 C31 1.392(5) . ?
C31 C32 1.390(4) . ?
C31 C34 1.487(4) . ?
C32 H32 0.9400 . ?
C32 C33 1.388(4) . ?
C33 H33 0.9400 . ?
C34 C35 1.385(5) . ?
C34 C39 1.397(4) . ?
C35 H35 0.9400 . ?
C35 C36 1.388(4) . ?
C36 H36 0.9400 . ?
C36 C37 1.384(4) . ?
C37 C38 1.383(5) . ?
C38 H38 0.9400 . ?
C38 C39 1.383(5) . ?
C39 H39 0.9400 . ?
C40 H40 0.9400 . ?
C41 H41 0.9400 . ?
C41 C42 1.354(5) . ?
C42 H42 0.9400 . ?
N5 H5A 0.9000 . ?
N5 H5B 0.9000 . ?
N5 C43 1.394(8) . ?
N5 C44 1.526(7) . ?
C43 H43A 0.9700 . ?
C43 H43B 0.9700 . ?
C43 H43C 0.9700 . ?
C44 H44A 0.9700 . ?
C44 H44B 0.9700 . ?
C44 H44C 0.9700 . ?

loop_
_geom_torsion_atom_site_label_1
_geom_torsion_atom_site_label_2
_geom_torsion_atom_site_label_3
_geom_torsion_atom_site_label_4
_geom_torsion
_geom_torsion_site_symmetry_1
_geom_torsion_site_symmetry_2
_geom_torsion_site_symmetry_3
_geom_torsion_site_symmetry_4
_geom_torsion_publ_flag
Co1 O2 C1 O1 18.6(5) . . . . ?
Co1 O2 C1 C2 -161.0(2) . . . . ?
Co1 O4 C8 O3 40.2(4) 1_545 . . . ?
Co1 O4 C8 C6 -141.8(2) 1_545 . . . ?
Co1 O8 C23 O7 -26.2(5) 1_545 . . . ?
Co1 O8 C23 C19 153.7(2) 1_545 . . . ?
Co1 O10 C24 O9 -13.9(5) 1_645 . . . ?
Co1 O10 C24 C21 164.1(2) 1_645 . . . ?
Co1 N1 C25 N2 166.2(2) . . . . ?
Co1 N1 C26 C27 -165.4(3) . . . . ?
Co2 O1 C1 O2 -4.2(5) . . . . ?
Co2 O1 C1 C2 175.44(19) . . . . ?
Co2 O3 C8 O4 5.5(4) 2_655 . . . ?
Co2 O3 C8 C6 -172.44(18) 2_655 . . . ?
Co2 O9 C24 O10 -2.9(4) 1_645 . . . ?
Co2 O9 C24 C21 179.13(18) 1_645 . . . ?
Co2 N4 C40 N3 -163.2(2) 1_466 . . . ?
Co2 N4 C42 C41 163.3(4) 1_466 . . . ?
O1 C1 C2 C3 177.6(3) . . . . ?
O1 C1 C2 C7 -4.6(4) . . . . ?
O2 C1 C2 C3 -2.8(4) . . . . ?
O2 C1 C2 C7 175.0(3) . . . . ?
O5 C4 C5 C6 -178.3(3) . . . . ?
O5 C9 C10 C11 -97.0(4) . . . . ?
O5 C9 C10 C15 86.1(4) . . . . ?
O6 C17 C18 C19 179.5(3) . . . . ?
O6 C17 C22 C21 179.9(3) . . . . ?
N1 C26 C27 N2 0.3(4) . . . . ?
N2 C28 C29 C30 -178.9(3) . . . . ?
N2 C28 C33 C32 178.9(3) . . . . ?
N3 C37 C38 C39 -178.0(3) . . . . ?
N3 C41 C42 N4 0.4(6) . . . . ?
C1 C2 C3 C4 175.8(3) . . . . ?
C1 C2 C7 C6 -174.8(3) . . . . ?
C2 C3 C4 O5 -179.2(3) . . . . ?
C2 C3 C4 C5 -1.1(5) . . . . ?
C3 C2 C7 C6 3.1(4) . . . . ?
C3 C4 C5 C6 3.4(5) . . . . ?
C4 O5 C9 C10 -171.3(3) . . . . ?
C4 C5 C6 C7 -2.4(5) . . . . ?
C4 C5 C6 C8 178.4(3) . . . . ?
C5 C6 C7 C2 -0.8(4) . . . . ?
C5 C6 C8 O3 -161.5(3) . . . . ?
C5 C6 C8 O4 20.4(4) . . . . ?
C7 C2 C3 C4 -2.1(4) . . . . ?
C7 C6 C8 O3 19.3(4) . . . . ?
C7 C6 C8 O4 -158.9(3) . . . . ?
C8 C6 C7 C2 178.4(3) . . . . ?
C9 O5 C4 C3 -23.0(4) . . . . ?
C9 O5 C4 C5 158.8(3) . . . . ?
C9 C10 C11 C12 -176.3(3) . . . . ?
C9 C10 C15 C14 176.3(3) . . . . ?
C9 C10 C15 C16 -2.3(5) . . . . ?
C10 C11 C12 C13 -0.1(6) . . . . ?
C10 C15 C16 O6 -71.5(4) . . . . ?
C11 C10 C15 C14 -0.6(5) . . . . ?
C11 C10 C15 C16 -179.2(3) . . . . ?
C11 C12 C13 C14 -0.6(6) . . . . ?
C12 C13 C14 C15 0.7(6) . . . . ?
C13 C14 C15 C10 -0.1(5) . . . . ?
C13 C14 C15 C16 178.6(3) . . . . ?
C14 C15 C16 O6 109.9(4) . . . . ?
C15 C10 C11 C12 0.7(5) . . . . ?
C16 O6 C17 C18 -164.5(3) . . . . ?
C16 O6 C17 C22 17.9(5) . . . . ?
C17 O6 C16 C15 168.5(3) . . . . ?
C17 C18 C19 C20 -0.1(5) . . . . ?
C17 C18 C19 C23 178.9(3) . . . . ?
C18 C17 C22 C21 2.4(5) . . . . ?
C18 C19 C20 C21 3.5(5) . . . . ?
C18 C19 C23 O7 160.9(3) . . . . ?
C18 C19 C23 O8 -19.0(4) . . . . ?
C19 C20 C21 C22 -3.9(5) . . . . ?
C19 C20 C21 C24 172.7(3) . . . . ?
C20 C19 C23 O7 -20.1(5) . . . . ?
C20 C19 C23 O8 160.0(3) . . . . ?
C20 C21 C22 C17 1.0(5) . . . . ?
C20 C21 C24 O9 -4.8(4) . . . . ?
C20 C21 C24 O10 177.0(3) . . . . ?
C22 C17 C18 C19 -2.8(5) . . . . ?
C22 C21 C24 O9 171.9(3) . . . . ?
C22 C21 C24 O10 -6.3(4) . . . . ?
C23 C19 C20 C21 -175.6(3) . . . . ?
C24 C21 C22 C17 -175.7(3) . . . . ?
C25 N1 C26 C27 -0.5(4) . . . . ?
C25 N2 C27 C26 -0.1(4) . . . . ?
C25 N2 C28 C29 -147.7(3) . . . . ?
C25 N2 C28 C33 32.6(5) . . . . ?
C26 N1 C25 N2 0.5(4) . . . . ?
C27 N2 C25 N1 -0.3(4) . . . . ?
C27 N2 C28 C29 32.8(5) . . . . ?
C27 N2 C28 C33 -146.9(4) . . . . ?
C28 N2 C25 N1 -179.9(3) . . . . ?
C28 N2 C27 C26 179.5(3) . . . . ?
C28 C29 C30 C31 0.8(5) . . . . ?
C29 C28 C33 C32 -0.9(5) . . . . ?
C29 C30 C31 C32 -2.3(5) . . . . ?
C29 C30 C31 C34 177.7(3) . . . . ?
C30 C31 C32 C33 2.3(5) . . . . ?
C30 C31 C34 C35 30.2(5) . . . . ?
C30 C31 C34 C39 -149.0(3) . . . . ?
C31 C32 C33 C28 -0.7(5) . . . . ?
C31 C34 C35 C36 179.6(3) . . . . ?
C31 C34 C39 C38 -179.7(3) . . . . ?
C32 C31 C34 C35 -149.7(3) . . . . ?
C32 C31 C34 C39 31.0(5) . . . . ?
C33 C28 C29 C30 0.8(5) . . . . ?
C34 C31 C32 C33 -177.8(3) . . . . ?
C34 C35 C36 C37 0.7(5) . . . . ?
C35 C34 C39 C38 1.1(5) . . . . ?
C35 C36 C37 N3 177.9(3) . . . . ?
C35 C36 C37 C38 -0.2(5) . . . . ?
C36 C37 C38 C39 0.2(5) . . . . ?
C37 N3 C40 N4 173.3(3) . . . . ?
C37 N3 C41 C42 -173.1(4) . . . . ?
C37 C38 C39 C34 -0.6(5) . . . . ?
C39 C34 C35 C36 -1.1(5) . . . . ?
C40 N3 C37 C36 -157.7(3) . . . . ?
C40 N3 C37 C38 20.4(5) . . . . ?
C40 N3 C41 C42 -0.5(6) . . . . ?
C40 N4 C42 C41 -0.2(5) . . . . ?
C41 N3 C37 C36 13.5(6) . . . . ?
C41 N3 C37 C38 -168.4(4) . . . . ?
C41 N3 C40 N4 0.4(5) . . . . ?
C42 N4 C40 N3 -0.2(4) . . . . ?
